data_7101553
loop_
_publ_author_name
'Alan H. Cowley'
'Gregor Reeske'

_publ_section_title
;
Direct reactions of tellurium tetrahalides with chelating nitrogen ligands:
Trapping of TeI2 and C-H activation of an a,a'-diiminopyridine (DIMPY) Ligand
;
_journal_issue 46
_journal_name_full 'Chemical Communications'
_journal_paper_doi 10.1039/B610491F
_journal_year 2006
_chemical_formula_moiety 'C36 H40 I2 N2 Te'
_chemical_formula_sum 'C36 H40 I2 N2 Te'
_chemical_formula_weight 882.10
_space_group_IT_number 14
_symmetry_cell_setting monoclinic
_symmetry_space_group_name_Hall '-P 2yn'
_symmetry_space_group_name_H-M 'P 1 21/n 1'
_atom_sites_solution_hydrogens geom
_atom_sites_solution_primary direct
_atom_sites_solution_secondary difmap
_audit_creation_method
;
manual editing of the .cif file
created by SHELXTL Ver. 6.10
;
_cell_angle_alpha 90.00
_cell_angle_beta 92.21(3)
_cell_angle_gamma 90.00
_cell_formula_units_Z 4
_cell_length_a 11.663(2)
_cell_length_b 16.601(3)
_cell_length_c 20.231(4)
_cell_measurement_temperature 153(2)
_cell_volume 3914.2(12)
_computing_cell_refinement 'Collect software, Nonius B.V. 1998'
_computing_data_collection 'Collect software, Nonius B.V. 1998'
_computing_data_reduction
;
DENZO and Scalepack (Otwinoski and Minor, 1997)
;
_computing_molecular_graphics 'XP SHELXTL/PC, Siemens Analytical'
_computing_structure_refinement 'XL SHELXTL/PC, Siemens Analytical'
_computing_structure_solution
;
SIR97 - Altomare A., Burla M.C., Camalli M., Cascarano G.L., Giacovazzo C.,
Guagliardi A., Moliterni A.G.G., Polidori G.,Spagna R.
;
_diffrn_ambient_temperature 153(2)
_diffrn_measured_fraction_theta_full 0.998
_diffrn_measured_fraction_theta_max 0.998
_diffrn_measurement_device_type 'Nonius Kappa CCD'
_diffrn_measurement_method \f-scan
_diffrn_radiation_monochromator graphite
_diffrn_radiation_source 'fine-focus sealed tube'
_diffrn_radiation_type MoK\a
_diffrn_radiation_wavelength 0.71073
_diffrn_reflns_av_R_equivalents 0.0707
_diffrn_reflns_av_sigmaI/netI 0.0883
_diffrn_reflns_limit_h_max 14
_diffrn_reflns_limit_h_min -15
_diffrn_reflns_limit_k_max 21
_diffrn_reflns_limit_k_min -21
_diffrn_reflns_limit_l_max 26
_diffrn_reflns_limit_l_min -25
_diffrn_reflns_number 26108
_diffrn_reflns_theta_full 27.47
_diffrn_reflns_theta_max 27.47
_diffrn_reflns_theta_min 1.98
_exptl_absorpt_coefficient_mu 2.360
_exptl_absorpt_correction_T_max 0.790
_exptl_absorpt_correction_T_min 0.709
_exptl_absorpt_correction_type multi-scan
_exptl_absorpt_process_details 'DENZO and Scalepack (Otwinoski and Minor, 1997)'
_exptl_crystal_colour black
_exptl_crystal_density_diffrn 1.497
_exptl_crystal_density_method 'not measured'
_exptl_crystal_description block
_exptl_crystal_F_000 1712
_exptl_crystal_size_max 0.15
_exptl_crystal_size_mid 0.15
_exptl_crystal_size_min 0.10
_refine_diff_density_max 1.086
_refine_diff_density_min -1.161
_refine_diff_density_rms 0.181
_refine_ls_extinction_method none
_refine_ls_goodness_of_fit_ref 1.059
_refine_ls_hydrogen_treatment constr
_refine_ls_matrix_type full
_refine_ls_number_parameters 378
_refine_ls_number_reflns 8948
_refine_ls_number_restraints 0
_refine_ls_restrained_S_all 1.059
_refine_ls_R_factor_all 0.1068
_refine_ls_R_factor_gt 0.0609
_refine_ls_shift/su_max 0.001
_refine_ls_shift/su_mean 0.000
_refine_ls_structure_factor_coef Fsqd
_refine_ls_weighting_details 'calc w=1/[\s^2^(Fo^2^)+(0.0875P)^2^+0.0000P] where P=(Fo^2^+2Fc^2^)/3'
_refine_ls_weighting_scheme calc
_refine_ls_wR_factor_gt 0.1545
_refine_ls_wR_factor_ref 0.1703
_reflns_number_gt 5399
_reflns_number_total 8948
_reflns_threshold_expression >2sigma(I)
_cod_data_source_file B610491F.txt
_cod_original_sg_symbol_Hall -p2yn
_cod_original_sg_symbol_H-M p21/n
_cod_database_code 7101553

loop_
_symmetry_equiv_pos_as_xyz
'x, y, z'
'-x+1/2, y+1/2, -z+1/2'
'-x, -y, -z'
'x-1/2, -y-1/2, z-1/2'

loop_
_atom_site_label
_atom_site_type_symbol
_atom_site_fract_x
_atom_site_fract_y
_atom_site_fract_z
_atom_site_U_iso_or_equiv
_atom_site_adp_type
_atom_site_occupancy
_atom_site_symmetry_multiplicity
_atom_site_calc_flag
_atom_site_refinement_flags
C1 C 0.0750(5) 0.2713(3) -0.0093(3) 0.0281(13) Uani 1 1 d .
C2 C 0.0749(5) 0.3139(3) -0.0738(3) 0.0300(13) Uani 1 1 d .
C3 C -0.0076(6) 0.3275(4) -0.1241(3) 0.0396(16) Uani 1 1 d .
H3 H -0.0823 0.3087 -0.1209 0.048 Uiso 1 1 calc R
C4 C 0.0252(6) 0.3696(4) -0.1783(3) 0.0423(16) Uani 1 1 d .
H4 H -0.0301 0.3797 -0.2116 0.051 Uiso 1 1 calc R
C5 C 0.1343(7) 0.3978(4) -0.1869(3) 0.0476(18) Uani 1 1 d .
H5 H 0.1511 0.4260 -0.2251 0.057 Uiso 1 1 calc R
C6 C 0.2223(6) 0.3838(4) -0.1367(3) 0.0380(15) Uani 1 1 d .
C7 C 0.3373(7) 0.4083(4) -0.1357(3) 0.0476(18) Uani 1 1 d .
H7 H 0.3646 0.4373 -0.1712 0.057 Uiso 1 1 calc R
C8 C 0.4107(6) 0.3899(4) -0.0823(4) 0.0448(17) Uani 1 1 d .
H8 H 0.4873 0.4051 -0.0838 0.054 Uiso 1 1 calc R
C9 C 0.3753(5) 0.3506(4) -0.0281(3) 0.0371(15) Uani 1 1 d .
H9 H 0.4260 0.3415 0.0077 0.045 Uiso 1 1 calc R
C10 C 0.2622(6) 0.3239(3) -0.0265(3) 0.0312(14) Uani 1 1 d .
C11 C 0.1879(6) 0.3415(4) -0.0810(3) 0.0351(14) Uani 1 1 d .
C12 C 0.1939(5) 0.2789(3) 0.0210(3) 0.0308(13) Uani 1 1 d .
C13 C -0.1214(5) 0.2405(4) -0.0025(3) 0.0336(14) Uani 1 1 d .
C14 C -0.1889(5) 0.3064(4) 0.0162(3) 0.0342(14) Uani 1 1 d .
C15 C -0.2977(6) 0.3106(4) -0.0143(4) 0.0465(18) Uani 1 1 d .
H15 H -0.3449 0.3538 -0.0046 0.056 Uiso 1 1 calc R
C16 C -0.3374(6) 0.2537(4) -0.0579(4) 0.055(2) Uani 1 1 d .
H16 H -0.4102 0.2592 -0.0779 0.065 Uiso 1 1 calc R
C17 C -0.2701(6) 0.1875(4) -0.0729(4) 0.0502(19) Uani 1 1 d .
H17 H -0.2982 0.1486 -0.1024 0.060 Uiso 1 1 calc R
C18 C -0.1611(6) 0.1794(4) -0.0437(3) 0.0398(16) Uani 1 1 d .
C19 C -0.1488(7) 0.3688(4) 0.0665(4) 0.0487(18) Uani 1 1 d .
H19 H -0.0835 0.3456 0.0918 0.058 Uiso 1 1 calc R
C20 C -0.1081(11) 0.4434(5) 0.0356(5) 0.098(4) Uani 1 1 d .
H20A H -0.0449 0.4312 0.0083 0.146 Uiso 1 1 calc R
H20B H -0.0837 0.4809 0.0694 0.146 Uiso 1 1 calc R
H20C H -0.1694 0.4667 0.0089 0.146 Uiso 1 1 calc R
C21 C -0.2400(13) 0.3895(7) 0.1155(5) 0.120(5) Uani 1 1 d .
H21A H -0.2080 0.4252 0.1487 0.180 Uiso 1 1 calc R
H21B H -0.2658 0.3410 0.1361 0.180 Uiso 1 1 calc R
H21C H -0.3036 0.4153 0.0927 0.180 Uiso 1 1 calc R
C22 C -0.0892(7) 0.1049(4) -0.0591(3) 0.0504(19) Uani 1 1 d .
H22 H -0.0130 0.1124 -0.0379 0.060 Uiso 1 1 calc R
C23 C -0.0735(9) 0.0922(7) -0.1322(5) 0.092(3) Uani 1 1 d .
H23A H -0.1466 0.0819 -0.1539 0.138 Uiso 1 1 calc R
H23B H -0.0236 0.0470 -0.1384 0.138 Uiso 1 1 calc R
H23C H -0.0402 0.1396 -0.1507 0.138 Uiso 1 1 calc R
C24 C -0.1439(10) 0.0289(5) -0.0274(5) 0.086(3) Uani 1 1 d .
H24A H -0.2211 0.0224 -0.0448 0.128 Uiso 1 1 calc R
H24B H -0.1446 0.0355 0.0197 0.128 Uiso 1 1 calc R
H24C H -0.0997 -0.0179 -0.0377 0.128 Uiso 1 1 calc R
C25 C 0.3218(6) 0.2670(4) 0.1151(3) 0.0359(15) Uani 1 1 d .
C26 C 0.3363(6) 0.3429(4) 0.1461(3) 0.0416(16) Uani 1 1 d .
C27 C 0.4372(7) 0.3546(5) 0.1830(4) 0.055(2) Uani 1 1 d .
H27 H 0.4497 0.4038 0.2040 0.067 Uiso 1 1 calc R
C28 C 0.5174(8) 0.2971(6) 0.1892(4) 0.070(3) Uani 1 1 d .
H28 H 0.5845 0.3073 0.2141 0.084 Uiso 1 1 calc R
C29 C 0.5019(6) 0.2218(6) 0.1588(4) 0.059(2) Uani 1 1 d .
H29 H 0.5590 0.1829 0.1635 0.071 Uiso 1 1 calc R
C30 C 0.4023(6) 0.2047(4) 0.1217(3) 0.0421(16) Uani 1 1 d .
C31 C 0.2477(8) 0.4091(4) 0.1402(4) 0.057(2) Uani 1 1 d .
H31 H 0.1879 0.3913 0.1081 0.068 Uiso 1 1 calc R
C32 C 0.2954(11) 0.4880(5) 0.1150(4) 0.086(3) Uani 1 1 d .
H32A H 0.3631 0.5022 0.1409 0.130 Uiso 1 1 calc R
H32B H 0.2389 0.5296 0.1187 0.130 Uiso 1 1 calc R
H32C H 0.3143 0.4819 0.0695 0.130 Uiso 1 1 calc R
C33 C 0.1907(9) 0.4218(5) 0.2063(5) 0.075(3) Uani 1 1 d .
H33A H 0.1609 0.3715 0.2214 0.112 Uiso 1 1 calc R
H33B H 0.1291 0.4599 0.2006 0.112 Uiso 1 1 calc R
H33C H 0.2463 0.4421 0.2383 0.112 Uiso 1 1 calc R
C34 C 0.3841(7) 0.1238(4) 0.0876(4) 0.0492(18) Uani 1 1 d .
H34 H 0.3024 0.1184 0.0753 0.059 Uiso 1 1 calc R
C35 C 0.4526(12) 0.1192(6) 0.0241(5) 0.106(4) Uani 1 1 d .
H35A H 0.4200 0.1557 -0.0083 0.159 Uiso 1 1 calc R
H35B H 0.4495 0.0653 0.0069 0.159 Uiso 1 1 calc R
H35C H 0.5311 0.1338 0.0340 0.159 Uiso 1 1 calc R
C36 C 0.4188(10) 0.0529(5) 0.1319(5) 0.088(3) Uani 1 1 d .
H36A H 0.4985 0.0576 0.1451 0.132 Uiso 1 1 calc R
H36B H 0.4066 0.0035 0.1080 0.132 Uiso 1 1 calc R
H36C H 0.3733 0.0530 0.1704 0.132 Uiso 1 1 calc R
N1 N -0.0046(4) 0.2377(3) 0.0238(2) 0.0332(12) Uani 1 1 d .
N2 N 0.2141(4) 0.2515(3) 0.0793(2) 0.0329(12) Uani 1 1 d .
Te1 Te 0.05448(4) 0.19344(2) 0.13290(2) 0.03440(14) Uani 1 1 d .
I1 I -0.17163(5) 0.13956(4) 0.16227(3) 0.0737(2) Uani 1 1 d .
I2 I 0.17407(5) 0.16669(4) 0.25753(3) 0.0671(2) Uani 1 1 d .

loop_
_atom_site_aniso_label
_atom_site_aniso_U_11
_atom_site_aniso_U_22
_atom_site_aniso_U_33
_atom_site_aniso_U_23
_atom_site_aniso_U_13
_atom_site_aniso_U_12
C1 0.020(3) 0.030(3) 0.034(3) -0.002(2) -0.005(3) 0.009(2)
C2 0.023(3) 0.036(3) 0.032(3) -0.003(2) 0.007(2) 0.004(3)
C3 0.038(4) 0.045(4) 0.035(4) -0.003(3) -0.011(3) 0.010(3)
C4 0.040(4) 0.052(4) 0.035(4) 0.001(3) 0.002(3) 0.006(3)
C5 0.057(5) 0.053(4) 0.033(4) 0.004(3) 0.003(3) 0.013(4)
C6 0.030(4) 0.047(4) 0.038(4) 0.006(3) 0.008(3) 0.010(3)
C7 0.050(5) 0.054(4) 0.040(4) 0.012(3) 0.015(3) -0.003(3)
C8 0.027(4) 0.047(4) 0.061(5) 0.006(3) 0.005(3) 0.002(3)
C9 0.019(3) 0.047(4) 0.046(4) -0.001(3) 0.005(3) 0.000(3)
C10 0.034(4) 0.027(3) 0.033(3) 0.002(2) 0.002(3) 0.002(2)
C11 0.034(4) 0.042(3) 0.030(3) -0.006(3) -0.004(3) 0.005(3)
C12 0.027(3) 0.028(3) 0.038(4) 0.002(2) 0.001(3) 0.004(2)
C13 0.028(4) 0.039(3) 0.034(3) 0.007(3) -0.002(3) -0.001(3)
C14 0.022(3) 0.031(3) 0.049(4) 0.005(3) 0.002(3) -0.001(3)
C15 0.027(4) 0.028(3) 0.085(5) 0.007(3) 0.001(3) 0.007(3)
C16 0.028(4) 0.053(5) 0.081(6) 0.014(4) -0.008(4) 0.000(3)
C17 0.037(4) 0.043(4) 0.068(5) -0.003(3) -0.022(4) 0.003(3)
C18 0.037(4) 0.039(4) 0.042(4) -0.002(3) -0.007(3) 0.002(3)
C19 0.048(5) 0.040(4) 0.057(5) -0.004(3) -0.012(4) 0.008(3)
C20 0.141(10) 0.065(6) 0.092(7) -0.037(5) 0.068(7) -0.063(6)
C21 0.211(16) 0.077(7) 0.078(7) -0.020(5) 0.077(8) -0.041(8)
C22 0.050(5) 0.048(4) 0.053(5) -0.015(3) -0.013(4) 0.006(3)
C23 0.089(8) 0.099(8) 0.089(7) -0.023(6) 0.013(6) 0.029(6)
C24 0.103(9) 0.055(5) 0.098(7) -0.005(5) -0.013(6) 0.020(5)
C25 0.030(4) 0.047(4) 0.031(3) 0.011(3) 0.003(3) -0.005(3)
C26 0.050(5) 0.040(4) 0.034(4) 0.002(3) -0.005(3) -0.006(3)
C27 0.057(6) 0.062(5) 0.046(4) 0.002(3) -0.017(4) -0.019(4)
C28 0.044(5) 0.109(8) 0.054(5) 0.011(5) -0.016(4) -0.026(5)
C29 0.025(4) 0.092(6) 0.060(5) 0.021(4) -0.006(3) 0.007(4)
C30 0.029(4) 0.056(4) 0.041(4) 0.013(3) 0.004(3) 0.010(3)
C31 0.079(6) 0.037(4) 0.052(5) -0.008(3) -0.010(4) -0.002(4)
C32 0.146(11) 0.054(5) 0.061(6) 0.000(4) 0.017(6) -0.010(6)
C33 0.079(7) 0.056(5) 0.090(7) 0.002(4) 0.006(5) 0.015(5)
C34 0.041(4) 0.056(4) 0.052(4) 0.004(3) 0.005(3) 0.018(3)
C35 0.167(13) 0.060(6) 0.095(8) 0.003(5) 0.060(8) 0.019(7)
C36 0.102(9) 0.052(5) 0.109(8) 0.036(5) -0.012(6) 0.018(5)
N1 0.027(3) 0.041(3) 0.031(3) -0.002(2) -0.001(2) -0.001(2)
N2 0.026(3) 0.031(3) 0.041(3) 0.000(2) -0.004(2) -0.001(2)
Te1 0.0295(2) 0.0355(2) 0.0381(3) 0.00685(17) 0.00067(17) 0.00238(18)
I1 0.0362(3) 0.1038(5) 0.0816(4) 0.0350(3) 0.0087(3) -0.0125(3)
I2 0.0609(4) 0.0913(4) 0.0480(3) 0.0250(3) -0.0115(3) 0.0062(3)

loop_
_atom_type_symbol
_atom_type_description
_atom_type_scat_dispersion_real
_atom_type_scat_dispersion_imag
_atom_type_scat_source
C C 0.0033 0.0016 'International Tables Vol C Tables 4.2.6.8 and 6.1.1.4'
H H 0.0000 0.0000 'International Tables Vol C Tables 4.2.6.8 and 6.1.1.4'
N N 0.0061 0.0033 'International Tables Vol C Tables 4.2.6.8 and 6.1.1.4'
Te Te -0.5308 1.6751 'International Tables Vol C Tables 4.2.6.8 and 6.1.1.4'
I I -0.4742 1.8119 'International Tables Vol C Tables 4.2.6.8 and 6.1.1.4'

loop_
_geom_angle_atom_site_label_1
_geom_angle_atom_site_label_2
_geom_angle_atom_site_label_3
_geom_angle
N1 C1 C2 133.3(5)
N1 C1 C12 119.7(5)
C2 C1 C12 106.8(5)
C3 C2 C11 119.7(6)
C3 C2 C1 134.1(6)
C11 C2 C1 106.1(5)
C4 C3 C2 117.5(7)
C4 C3 H3 121.2
C2 C3 H3 121.2
C3 C4 C5 124.4(6)
C3 C4 H4 117.8
C5 C4 H4 117.8
C4 C5 C6 119.7(6)
C4 C5 H5 120.1
C6 C5 H5 120.1
C11 C6 C7 116.0(6)
C11 C6 C5 115.6(6)
C7 C6 C5 128.4(6)
C8 C7 C6 120.6(6)
C8 C7 H7 119.7
C6 C7 H7 119.7
C9 C8 C7 122.7(7)
C9 C8 H8 118.7
C7 C8 H8 118.7
C8 C9 C10 119.3(6)
C8 C9 H9 120.3
C10 C9 H9 120.3
C9 C10 C11 118.1(6)
C9 C10 C12 135.4(6)
C11 C10 C12 106.5(6)
C6 C11 C2 123.0(6)
C6 C11 C10 123.2(6)
C2 C11 C10 113.8(6)
N2 C12 C10 134.2(6)
N2 C12 C1 118.9(6)
C10 C12 C1 106.8(5)
C18 C13 C14 123.7(6)
C18 C13 N1 119.3(6)
C14 C13 N1 117.1(5)
C15 C14 C13 115.5(6)
C15 C14 C19 121.1(6)
C13 C14 C19 123.4(6)
C16 C15 C14 122.3(6)
C16 C15 H15 118.8
C14 C15 H15 118.8
C15 C16 C17 120.5(7)
C15 C16 H16 119.7
C17 C16 H16 119.7
C18 C17 C16 120.0(6)
C18 C17 H17 120.0
C16 C17 H17 120.0
C13 C18 C17 117.8(6)
C13 C18 C22 122.8(6)
C17 C18 C22 119.4(6)
C20 C19 C14 112.7(6)
C20 C19 C21 109.4(7)
C14 C19 C21 112.8(7)
C20 C19 H19 107.2
C14 C19 H19 107.2
C21 C19 H19 107.2
C19 C20 H20A 109.5
C19 C20 H20B 109.5
H20A C20 H20B 109.5
C19 C20 H20C 109.5
H20A C20 H20C 109.5
H20B C20 H20C 109.5
C19 C21 H21A 109.5
C19 C21 H21B 109.5
H21A C21 H21B 109.5
C19 C21 H21C 109.5
H21A C21 H21C 109.5
H21B C21 H21C 109.5
C23 C22 C18 113.5(6)
C23 C22 C24 110.8(7)
C18 C22 C24 109.5(7)
C23 C22 H22 107.6
C18 C22 H22 107.6
C24 C22 H22 107.6
C22 C23 H23A 109.5
C22 C23 H23B 109.5
H23A C23 H23B 109.5
C22 C23 H23C 109.5
H23A C23 H23C 109.5
H23B C23 H23C 109.5
C22 C24 H24A 109.5
C22 C24 H24B 109.5
H24A C24 H24B 109.5
C22 C24 H24C 109.5
H24A C24 H24C 109.5
H24B C24 H24C 109.5
C30 C25 C26 123.1(6)
C30 C25 N2 118.9(6)
C26 C25 N2 117.8(6)
C27 C26 C25 116.7(7)
C27 C26 C31 120.3(6)
C25 C26 C31 122.9(6)
C28 C27 C26 121.8(7)
C28 C27 H27 119.1
C26 C27 H27 119.1
C27 C28 C29 121.2(7)
C27 C28 H28 119.4
C29 C28 H28 119.4
C30 C29 C28 120.6(8)
C30 C29 H29 119.7
C28 C29 H29 119.7
C29 C30 C25 116.5(7)
C29 C30 C34 121.6(7)
C25 C30 C34 121.8(6)
C26 C31 C32 113.3(8)
C26 C31 C33 110.6(6)
C32 C31 C33 110.6(6)
C26 C31 H31 107.4
C32 C31 H31 107.4
C33 C31 H31 107.4
C31 C32 H32A 109.5
C31 C32 H32B 109.5
H32A C32 H32B 109.5
C31 C32 H32C 109.5
H32A C32 H32C 109.5
H32B C32 H32C 109.5
C31 C33 H33A 109.5
C31 C33 H33B 109.5
H33A C33 H33B 109.5
C31 C33 H33C 109.5
H33A C33 H33C 109.5
H33B C33 H33C 109.5
C36 C34 C30 112.7(7)
C36 C34 C35 108.5(7)
C30 C34 C35 110.8(7)
C36 C34 H34 108.3
C30 C34 H34 108.3
C35 C34 H34 108.3
C34 C35 H35A 109.5
C34 C35 H35B 109.5
H35A C35 H35B 109.5
C34 C35 H35C 109.5
H35A C35 H35C 109.5
H35B C35 H35C 109.5
C34 C36 H36A 109.5
C34 C36 H36B 109.5
H36A C36 H36B 109.5
C34 C36 H36C 109.5
H36A C36 H36C 109.5
H36B C36 H36C 109.5
C1 N1 C13 118.9(5)
C1 N1 Te1 115.0(4)
C13 N1 Te1 125.5(4)
C12 N2 C25 121.5(5)
C12 N2 Te1 116.3(4)
C25 N2 Te1 121.4(4)
N2 Te1 N1 70.17(17)
N2 Te1 I1 163.13(12)
N1 Te1 I1 93.01(13)
N2 Te1 I2 95.75(12)
N1 Te1 I2 165.36(12)
I1 Te1 I2 100.92(3)

loop_
_geom_bond_atom_site_label_1
_geom_bond_atom_site_label_2
_geom_bond_distance
C1 N1 1.291(8)
C1 C2 1.484(8)
C1 C12 1.501(8)
C2 C3 1.391(9)
C2 C11 1.408(9)
C3 C4 1.368(9)
C3 H3 0.9300
C4 C5 1.374(10)
C4 H4 0.9300
C5 C6 1.434(10)
C5 H5 0.9300
C6 C11 1.399(9)
C6 C7 1.402(10)
C7 C8 1.386(10)
C7 H7 0.9300
C8 C9 1.355(9)
C8 H8 0.9300
C9 C10 1.393(9)
C9 H9 0.9300
C10 C11 1.407(8)
C10 C12 1.476(9)
C12 N2 1.277(8)
C13 C18 1.382(9)
C13 C14 1.409(9)
C13 N1 1.443(8)
C14 C15 1.391(9)
C14 C19 1.514(9)
C15 C16 1.361(10)
C15 H15 0.9300
C16 C17 1.392(10)
C16 H16 0.9300
C17 C18 1.387(9)
C17 H17 0.9300
C18 C22 1.533(10)
C19 C20 1.474(11)
C19 C21 1.522(13)
C19 H19 0.9800
C20 H20A 0.9600
C20 H20B 0.9600
C20 H20C 0.9600
C21 H21A 0.9600
C21 H21B 0.9600
C21 H21C 0.9600
C22 C23 1.512(11)
C22 C24 1.561(12)
C22 H22 0.9800
C23 H23A 0.9600
C23 H23B 0.9600
C23 H23C 0.9600
C24 H24A 0.9600
C24 H24B 0.9600
C24 H24C 0.9600
C25 C30 1.400(9)
C25 C26 1.414(9)
C25 N2 1.448(8)
C26 C27 1.383(10)
C26 C31 1.511(10)
C27 C28 1.339(12)
C27 H27 0.9300
C28 C29 1.402(12)
C28 H28 0.9300
C29 C30 1.387(10)
C29 H29 0.9300
C30 C34 1.522(10)
C31 C32 1.519(11)
C31 C33 1.530(12)
C31 H31 0.9800
C32 H32A 0.9600
C32 H32B 0.9600
C32 H32C 0.9600
C33 H33A 0.9600
C33 H33B 0.9600
C33 H33C 0.9600
C34 C36 1.524(10)
C34 C35 1.542(12)
C34 H34 0.9800
C35 H35A 0.9600
C35 H35B 0.9600
C35 H35C 0.9600
C36 H36A 0.9600
C36 H36B 0.9600
C36 H36C 0.9600
N1 Te1 2.403(5)
N2 Te1 2.393(5)
Te1 I1 2.8686(9)
Te1 I2 2.8687(10)

loop_
_geom_torsion_atom_site_label_1
_geom_torsion_atom_site_label_2
_geom_torsion_atom_site_label_3
_geom_torsion_atom_site_label_4
_geom_torsion
N1 C1 C2 C3 -6.2(12)
C12 C1 C2 C3 179.6(6)
N1 C1 C2 C11 176.2(6)
C12 C1 C2 C11 2.0(6)
C11 C2 C3 C4 -1.6(9)
C1 C2 C3 C4 -178.9(6)
C2 C3 C4 C5 1.3(10)
C3 C4 C5 C6 -0.2(11)
C4 C5 C6 C11 -0.6(10)
C4 C5 C6 C7 -179.0(7)
C11 C6 C7 C8 0.9(10)
C5 C6 C7 C8 179.4(7)
C6 C7 C8 C9 -2.6(11)
C7 C8 C9 C10 3.2(10)
C8 C9 C10 C11 -2.1(9)
C8 C9 C10 C12 178.3(7)
C7 C6 C11 C2 178.9(6)
C5 C6 C11 C2 0.2(9)
C7 C6 C11 C10 0.0(9)
C5 C6 C11 C10 -178.6(6)
C3 C2 C11 C6 0.9(9)
C1 C2 C11 C6 178.9(6)
C3 C2 C11 C10 179.8(5)
C1 C2 C11 C10 -2.2(7)
C9 C10 C11 C6 0.6(9)
C12 C10 C11 C6 -179.7(6)
C9 C10 C11 C2 -178.4(5)
C12 C10 C11 C2 1.4(7)
C9 C10 C12 N2 3.9(12)
C11 C10 C12 N2 -175.8(7)
C9 C10 C12 C1 179.7(7)
C11 C10 C12 C1 0.0(6)
N1 C1 C12 N2 0.2(8)
C2 C1 C12 N2 175.3(5)
N1 C1 C12 C10 -176.4(5)
C2 C1 C12 C10 -1.3(6)
C18 C13 C14 C15 -5.3(10)
N1 C13 C14 C15 174.9(6)
C18 C13 C14 C19 173.8(6)
N1 C13 C14 C19 -6.0(9)
C13 C14 C15 C16 1.6(10)
C19 C14 C15 C16 -177.6(7)
C14 C15 C16 C17 1.2(12)
C15 C16 C17 C18 -0.6(12)
C14 C13 C18 C17 6.0(10)
N1 C13 C18 C17 -174.2(6)
C14 C13 C18 C22 -175.1(6)
N1 C13 C18 C22 4.7(10)
C16 C17 C18 C13 -2.9(11)
C16 C17 C18 C22 178.2(7)
C15 C14 C19 C20 -80.8(10)
C13 C14 C19 C20 100.1(9)
C15 C14 C19 C21 43.7(10)
C13 C14 C19 C21 -135.5(8)
C13 C18 C22 C23 -123.5(8)
C17 C18 C22 C23 55.3(10)
C13 C18 C22 C24 112.1(8)
C17 C18 C22 C24 -69.1(9)
C30 C25 C26 C27 1.7(10)
N2 C25 C26 C27 176.5(6)
C30 C25 C26 C31 -178.2(7)
N2 C25 C26 C31 -3.5(10)
C25 C26 C27 C28 -0.1(12)
C31 C26 C27 C28 179.9(8)
C26 C27 C28 C29 -0.5(13)
C27 C28 C29 C30 -0.5(13)
C28 C29 C30 C25 2.0(11)
C28 C29 C30 C34 179.3(7)
C26 C25 C30 C29 -2.7(10)
N2 C25 C30 C29 -177.4(6)
C26 C25 C30 C34 -179.9(6)
N2 C25 C30 C34 5.4(9)
C27 C26 C31 C32 55.0(9)
C25 C26 C31 C32 -125.1(7)
C27 C26 C31 C33 -69.8(9)
C25 C26 C31 C33 110.2(8)
C29 C30 C34 C36 44.5(10)
C25 C30 C34 C36 -138.4(8)
C29 C30 C34 C35 -77.2(10)
C25 C30 C34 C35 99.9(9)
C2 C1 N1 C13 -1.6(10)
C12 C1 N1 C13 171.9(5)
C2 C1 N1 Te1 -172.7(5)
C12 C1 N1 Te1 0.9(7)
C18 C13 N1 C1 89.9(7)
C14 C13 N1 C1 -90.3(7)
C18 C13 N1 Te1 -100.0(6)
C14 C13 N1 Te1 79.8(6)
C10 C12 N2 C25 4.4(10)
C1 C12 N2 C25 -171.0(5)
C10 C12 N2 Te1 174.3(5)
C1 C12 N2 Te1 -1.1(7)
C30 C25 N2 C12 -105.4(7)
C26 C25 N2 C12 79.6(8)
C30 C25 N2 Te1 85.2(6)
C26 C25 N2 Te1 -89.8(6)
C12 N2 Te1 N1 1.1(4)
C25 N2 Te1 N1 171.0(5)
C12 N2 Te1 I1 -3.7(7)
C25 N2 Te1 I1 166.2(3)
C12 N2 Te1 I2 -174.8(4)
C25 N2 Te1 I2 -4.9(4)
C1 N1 Te1 N2 -1.0(4)
C13 N1 Te1 N2 -171.4(5)
C1 N1 Te1 I1 177.6(4)
C13 N1 Te1 I1 7.2(5)
C1 N1 Te1 I2 15.5(8)
C13 N1 Te1 I2 -154.9(4)

loop_
_cod_related_entry_id
_cod_related_entry_database
_cod_related_entry_code
1 ChemSpider 21149894
